data_1533516
loop_
_publ_author_name
'Takahashi, J.'
'Hirosaki, N.'
'Shimada, M.'
'Yamamoto, Y.'
'Yamane, H.'
'Mitomo, M.'
'Oikawa, K.'
'Torii, S.'
'Kamiyama, T.'

_publ_section_title
;
 Crystal structure of Lu4 Si2 O7 N2 analyzed by the Rietveld method using
 the time-of-flight neutron powder diffraction pattern
;
_journal_name_full 'Journal of the American Ceramic Society'
_journal_page_first 2072
_journal_page_last 2077
_journal_volume 85
_journal_year 2002
_chemical_formula_sum 'Lu4 N2 O7 Si2'
_chemical_name_systematic 'Lu4 Si2 O7 N2'
_space_group_IT_number 14
_symmetry_space_group_name_Hall '-P 2ybc'
_symmetry_space_group_name_H-M 'P 1 21/c 1'
_cell_angle_alpha 90
_cell_angle_beta 109.773
_cell_angle_gamma 90
_cell_formula_units_Z 4
_cell_length_a 7.4243
_cell_length_b 10.2728
_cell_length_c 10.6628
_cell_volume 765.286
_citation_journal_id_ASTM JACTAW
_cod_data_source_file Takahashi_JACTAW_2002_357.cif
_cod_data_source_block Lu4N2O7Si2
_cod_original_cell_volume 765.2861
_cod_database_code 1533516

loop_
_symmetry_equiv_pos_as_xyz
x,y,z
-x,y+1/2,-z+1/2
-x,-y,-z
x,-y-1/2,z-1/2

loop_
_atom_site_label
_atom_site_type_symbol
_atom_site_fract_x
_atom_site_fract_y
_atom_site_fract_z
_atom_site_occupancy
_atom_site_U_iso_or_equiv
N3 N-3 0.2138 0.0289 0.16 0.17 0.0
N5 N-3 0.7015 0.0291 0.1666 0.41 0.0
Lu3 Lu+3 0.5198 0.1007 0.7856 1 0.0
Lu1 Lu+3 0.8373 0.122 0.4148 1 0.0
O8 O-2 0.5677 0.0147 0.3926 0.98 0.0
N1 N-3 0.4335 0.2377 0.1141 0.97 0.0
N7 N-2 0.5677 0.0147 0.3926 0.02 0.0
Si1 Si+4 0.2303 0.1833 0.1305 1 0.0
O2 O-2 0.2259 0.2315 0.7635 0.76 0.0
O1 O-2 0.4335 0.2377 0.1141 0.03 0.0
Lu2 Lu+3 0.3343 0.1205 0.4316 1 0.0
O4 O-2 0.0682 0.2272 0.9887 0.84 0.0
Si2 Si+4 0.6497 0.1828 0.1157 1 0.0
O9 O-2 0.077 -0.0017 0.3982 1 0.0
N4 N-3 0.0682 0.2272 0.9887 0.16 0.0
N6 N-3 0.6542 0.2212 0.9689 0.06 0.0
O6 O-2 0.7015 0.0291 0.1666 0.59 0.0
Lu4 Lu+3 0.0262 0.0876 0.809 1 0.0
O3 O-2 0.2138 0.0289 0.16 0.83 0.0
O7 O-2 0.6542 0.2212 0.9689 0.94 0.0
O5 O-2 0.7891 0.2309 0.7406 1 0.0
N2 N-3 0.2259 0.2315 0.7635 0.24 0.0
